data_1543962
loop_
_publ_author_name
'Chen, Jing'
'Wen, Xiaojing'
'Wang, Yan'
'Du, Fei'
'Cai, Liu'
'Peng, Yungui'

_publ_section_title
;
 Asymmetric Mannich Reaction of Isatin-Based Ketimines with
 \a-Diazomethylphosphonates Catalyzed by Chiral Silver Phosphate.
;
_journal_issue 17
_journal_name_full 'Organic letters'
_journal_page_first 4336
_journal_page_last 4339
_journal_paper_doi 10.1021/acs.orglett.6b02095
_journal_volume 18
_journal_year 2016
_chemical_absolute_configuration rm
_chemical_formula_moiety 'C17 H23 N4 O6 P'
_chemical_formula_sum 'C17 H23 N4 O6 P'
_chemical_formula_weight 410.36
_chemical_name_systematic
;
 ?
;
_space_group_crystal_system orthorhombic
_space_group_IT_number 19
_space_group_name_Hall 'P 2ac 2ab'
_space_group_name_H-M_alt 'P 21 21 21'
_symmetry_space_group_name_Hall 'P 2ac 2ab'
_symmetry_space_group_name_H-M 'P 21 21 21'
_atom_sites_solution_hydrogens geom
_atom_sites_solution_primary direct
_audit_creation_date 2016-03-26
_audit_creation_method
;
Olex2 1.2
(compiled 2014.06.23 svn.r2946 for OlexSys, GUI svn.r4855)
;
_cell_angle_alpha 90
_cell_angle_beta 90
_cell_angle_gamma 90
_cell_formula_units_Z 4
_cell_length_a 9.73106(13)
_cell_length_b 10.22183(14)
_cell_length_c 19.6704(2)
_cell_measurement_reflns_used 7018
_cell_measurement_temperature 279.66(10)
_cell_measurement_theta_max 71.3790
_cell_measurement_theta_min 4.8600
_cell_volume 1956.60(4)
_computing_cell_refinement
'CrysAlisPro, Agilent Technologies, Version 1.171.37.34 (release 22-05-2014 CrysAlis171 .NET) (compiled May 22 2014,16:03:01)'
_computing_data_collection
'CrysAlisPro, Agilent Technologies, Version 1.171.37.34 (release 22-05-2014 CrysAlis171 .NET) (compiled May 22 2014,16:03:01)'
_computing_data_reduction
'CrysAlisPro, Agilent Technologies, Version 1.171.37.34 (release 22-05-2014 CrysAlis171 .NET) (compiled May 22 2014,16:03:01)'
_computing_molecular_graphics 'Olex2 (Dolomanov et al., 2009)'
_computing_publication_material 'Olex2 (Dolomanov et al., 2009)'
_computing_structure_refinement 'ShelXL (Sheldrick, 2008)'
_computing_structure_solution 'ShelXS (Sheldrick, 2008)'
_diffrn_ambient_environment air
_diffrn_ambient_temperature 279.66(10)
_diffrn_detector 'CCD plate'
_diffrn_detector_area_resol_mean 8.0243
_diffrn_detector_type EosS2
_diffrn_measured_fraction_theta_full 1.000
_diffrn_measured_fraction_theta_max 0.986
_diffrn_measurement_details
;
  1 omega  -31.00   63.00   1.0000    1.0000
omega____ theta____ kappa____ phi______ frames
    -       36.7203  -77.0000  -60.0000 94

  2 omega  -31.00   53.00   1.0000    1.0000
omega____ theta____ kappa____ phi______ frames
    -       36.7203  -57.0000  120.0000 84

  3 omega   55.00  109.00   1.0000    1.0000
omega____ theta____ kappa____ phi______ frames
    -       36.7203 -178.0000 -120.0000 54

  4 omega   57.00  109.00   1.0000    1.0000
omega____ theta____ kappa____ phi______ frames
    -       36.7203  178.0000  -90.0000 52

  5 omega  -31.00   53.00   1.0000    1.0000
omega____ theta____ kappa____ phi______ frames
    -       36.7203  -57.0000    0.0000 84

  6 omega    1.00   76.00   1.0000    1.0000
omega____ theta____ kappa____ phi______ frames
    -       36.7203  -99.0000   90.0000 75

  7 omega   38.00   91.00   1.0000    3.3000
omega____ theta____ kappa____ phi______ frames
    -      108.0000  -30.0000    0.0000 53

  8 omega   39.00  110.00   1.0000    3.3000
omega____ theta____ kappa____ phi______ frames
    -      108.0000  -95.0000 -120.0000 71

  9 omega   38.00  116.00   1.0000    3.3000
omega____ theta____ kappa____ phi______ frames
    -      108.0000 -112.0000  120.0000 78

 10 omega   38.00   91.00   1.0000    3.3000
omega____ theta____ kappa____ phi______ frames
    -      108.0000  -30.0000 -120.0000 53

 11 omega   81.00  176.00   1.0000    3.3000
omega____ theta____ kappa____ phi______ frames
    -      108.0000   77.0000 -180.0000 95

 12 omega   20.00  104.00   1.0000    1.0000
omega____ theta____ kappa____ phi______ frames
    -       36.7203   57.0000  -90.0000 84

 13 omega   20.00  104.00   1.0000    1.0000
omega____ theta____ kappa____ phi______ frames
    -       36.7203   57.0000   60.0000 84

 14 omega   20.00  104.00   1.0000    1.0000
omega____ theta____ kappa____ phi______ frames
    -       36.7203   57.0000    0.0000 84

 15 omega   57.00  109.00   1.0000    1.0000
omega____ theta____ kappa____ phi______ frames
    -       36.7203  178.0000  -30.0000 52

 16 omega   20.00  104.00   1.0000    1.0000
omega____ theta____ kappa____ phi______ frames
    -       36.7203   57.0000  150.0000 84

 17 omega   70.00  178.00   1.0000    3.3000
omega____ theta____ kappa____ phi______ frames
    -      108.0000   15.0000   60.0000 108
;
_diffrn_measurement_device 'four-circle diffractometer'
_diffrn_measurement_device_type 'SuperNova, Dual, Cu at zero, EosS2'
_diffrn_measurement_method '\w scans'
_diffrn_orient_matrix_UB_11 -0.1574683000
_diffrn_orient_matrix_UB_12 -0.0152172000
_diffrn_orient_matrix_UB_13 0.0005296000
_diffrn_orient_matrix_UB_21 -0.0067297000
_diffrn_orient_matrix_UB_22 0.0527922000
_diffrn_orient_matrix_UB_23 -0.0732681000
_diffrn_orient_matrix_UB_31 0.0144004000
_diffrn_orient_matrix_UB_32 -0.1404284000
_diffrn_orient_matrix_UB_33 -0.0276097000
_diffrn_radiation_monochromator mirror
_diffrn_radiation_probe x-ray
_diffrn_radiation_type CuK\a
_diffrn_radiation_wavelength 1.54184
_diffrn_reflns_av_R_equivalents 0.0281
_diffrn_reflns_av_unetI/netI 0.0270
_diffrn_reflns_Laue_measured_fraction_full 1.000
_diffrn_reflns_Laue_measured_fraction_max 0.986
_diffrn_reflns_limit_h_max 11
_diffrn_reflns_limit_h_min -11
_diffrn_reflns_limit_k_max 8
_diffrn_reflns_limit_k_min -12
_diffrn_reflns_limit_l_max 23
_diffrn_reflns_limit_l_min -24
_diffrn_reflns_number 10421
_diffrn_reflns_point_group_measured_fraction_full 0.934
_diffrn_reflns_point_group_measured_fraction_max 0.906
_diffrn_reflns_theta_full 67.684
_diffrn_reflns_theta_max 71.507
_diffrn_reflns_theta_min 4.496
_diffrn_source 'sealed X-ray tube'
_diffrn_source_type 'SuperNova (Cu) X-ray Source'
_exptl_absorpt_coefficient_mu 1.623
_exptl_absorpt_correction_T_max 1.00000
_exptl_absorpt_correction_T_min 0.53884
_exptl_absorpt_correction_type multi-scan
_exptl_absorpt_process_details
'CrysAlisPro, Agilent Technologies, Version 1.171.37.34 (release 22-05-2014 CrysAlis171 .NET) (compiled May 22 2014,16:03:01) Empirical absorption correction using spherical harmonics, implemented in SCALE3 ABSPACK scaling algorithm.'
_exptl_crystal_colour 'clear light yellow'
_exptl_crystal_colour_lustre clear
_exptl_crystal_colour_modifier light
_exptl_crystal_colour_primary yellow
_exptl_crystal_density_diffrn 1.393
_exptl_crystal_description block
_exptl_crystal_F_000 864
_exptl_crystal_size_max 0.13
_exptl_crystal_size_mid 0.12
_exptl_crystal_size_min 0.12
_refine_diff_density_max 0.748
_refine_diff_density_min -1.187
_refine_diff_density_rms 0.071
_refine_ls_abs_structure_details
;
 Flack x determined using 1231 quotients [(I+)-(I-)]/[(I+)+(I-)]
 (Parsons, Flack and Wagner, Acta Cryst. B69 (2013) 249-259).
;
_refine_ls_abs_structure_Flack 0.036(14)
_refine_ls_extinction_method none
_refine_ls_goodness_of_fit_ref 1.058
_refine_ls_hydrogen_treatment constr
_refine_ls_matrix_type full
_refine_ls_number_parameters 278
_refine_ls_number_reflns 3449
_refine_ls_number_restraints 14
_refine_ls_restrained_S_all 1.087
_refine_ls_R_factor_all 0.0648
_refine_ls_R_factor_gt 0.0623
_refine_ls_shift/su_max 0.000
_refine_ls_shift/su_mean 0.000
_refine_ls_structure_factor_coef Fsqd
_refine_ls_weighting_details 'w=1/[\s^2^(Fo^2^)+(0.0720P)^2^+3.3990P] where P=(Fo^2^+2Fc^2^)/3'
_refine_ls_weighting_scheme calc
_refine_ls_wR_factor_gt 0.1580
_refine_ls_wR_factor_ref 0.1605
_reflns_Friedel_coverage 0.604
_reflns_Friedel_fraction_full 0.844
_reflns_Friedel_fraction_max 0.799
_reflns_number_gt 3311
_reflns_number_total 3449
_reflns_threshold_expression 'I > 2\s(I)'
_cod_data_source_file ol6b02095_si_002.cif
_cod_data_source_block pyg-cj150207
_cod_depositor_comments 'Adding full bibliography for 1543962.cif.'
_cod_database_code 1543962
_shelxl_version_number 2014-1
_chemical_oxdiff_formula 'C1 H1 N1 O1 P1'
_shelx_space_group_comment
;
The symmetry employed for this shelxl refinement is uniquely defined
by the following loop, which should always be used as a source of
symmetry information in preference to the above space-group names.
They are only intended as comments.
;
_reflns_odcompleteness_completeness 99.95
_reflns_odcompleteness_iscentric 1
_reflns_odcompleteness_theta 66.97
_olex2_refinement_description
;
1. Fixed Uiso
 At 1.2 times of:
  All C(H) groups, All N(H) groups
 At 1.5 times of:
  All C(H,H,H) groups
2. Restrained distances
 C99B-O1B
 1.3 with sigma of 0.01
 C99B-P1B
 2.8 with sigma of 0.01
3. Uiso/Uaniso restraints and constraints
Uanis(N2) \\sim Ueq, Uanis(C99B) \\sim Ueq: with sigma of 0.01 and sigma for
terminal atoms of 0.01
Uanis(C3A) = Uanis(O7A)
Uanis(C9) = Uanis(C6BA) = Uanis(N9AA)
Uanis(N2) = Uanis(N99A)
Uanis(C99B) = Uanis(N2)
Uanis(C99B) = Uanis(C99A)
Uanis(N2) = Uanis(N1)
4. Others
 Fixed Sof: N99A(0.5) P1A(0.5) O7A(0.5) O1A(0.5) C99A(0.5) H99A(0.5) H99B(0.5)
 H99C(0.5) N2(0.5) C3A(0.5) H3AA(0.5) H3AB(0.5) H3AC(0.5) P1B(0.5) O7B(0.5)
 N99B(0.5) O1B(0.5) N1(0.5) C99B(0.5) H99D(0.5) H99E(0.5) H99F(0.5) C3B(0.5)
 H3BA(0.5) H3BB(0.5) H3BC(0.5)
5.a Me refined with everything fixed:
 C99A(H99A,H99B,H99C), C3A(H3AA,H3AB,H3AC), C99B(H99D,H99E,H99F), C3B(H3BA,
 H3BB,H3BC)
5.b Aromatic/amide H refined with riding coordinates:
 C4AA(H4AA), C6AA(H6AA), N9AA(H9AA), C4(H4), C6(H6)
5.c Idealised Me refined as rotating group:
 C5AA(H5AA,H5AB,H5AC), C2BA(H2BA,H2BB,H2BC), C4BA(H4BA,H4BB,H4BC), C5(H5A,H5B,
 H5C)
;
_olex2_submission_special_instructions 'No special instructions were received'

loop_
_space_group_symop_operation_xyz
'x, y, z'
'-x+1/2, -y, z+1/2'
'x+1/2, -y+1/2, -z'
'-x, y+1/2, -z+1/2'

loop_
_atom_site_label
_atom_site_type_symbol
_atom_site_fract_x
_atom_site_fract_y
_atom_site_fract_z
_atom_site_U_iso_or_equiv
_atom_site_adp_type
_atom_site_occupancy
_atom_site_site_symmetry_order
_atom_site_calc_flag
_atom_site_refinement_flags_posn
_atom_site_refinement_flags_adp
_atom_site_refinement_flags_occupancy
_atom_site_disorder_assembly
_atom_site_disorder_group
O4 O 0.4350(3) 0.4569(3) 0.86068(15) 0.0230(7) Uani 1 1 d . . . . .
O1 O 0.6334(3) 0.3629(3) 0.82357(15) 0.0229(7) Uani 1 1 d . . . . .
O2 O 0.8245(4) 0.6157(3) 0.7851(2) 0.0441(10) Uani 1 1 d . . . . .
N3 N 0.9474(4) 0.4331(4) 0.8165(2) 0.0274(9) Uani 1 1 d . . . . .
C3AA C 0.9444(5) 0.3415(4) 0.8702(2) 0.0238(9) Uani 1 1 d . . . . .
C4AA C 1.0147(5) 0.2258(5) 0.8751(2) 0.0290(10) Uani 1 1 d . . . . .
H4AA H 1.0773 0.2002 0.8419 0.035 Uiso 1 1 calc R . . . .
C5AA C 1.0272(6) 0.4148(5) 0.7548(3) 0.0403(13) Uani 1 1 d . . . . .
H5AA H 1.1232 0.4121 0.7659 0.060 Uiso 1 1 calc GR . . . .
H5AB H 1.0101 0.4861 0.7241 0.060 Uiso 1 1 calc GR . . . .
H5AC H 1.0010 0.3340 0.7335 0.060 Uiso 1 1 calc GR . . . .
C6AA C 0.8256(5) 0.3057(7) 0.9743(2) 0.0407(14) Uani 1 1 d . . . . .
H6AA H 0.7633 0.3322 1.0074 0.049 Uiso 1 1 calc R . . . .
N9AA N 0.6430(4) 0.5240(4) 0.8985(2) 0.0373(7) Uani 1 1 d . . . . .
H9AA H 0.6059 0.5821 0.9243 0.045 Uiso 1 1 calc R . . . .
C1BA C 0.5685(5) 0.2515(4) 0.7880(2) 0.0232(9) Uani 1 1 d . . . . .
C2BA C 0.6917(5) 0.1777(5) 0.7618(3) 0.0343(12) Uani 1 1 d . . . . .
H2BA H 0.7458 0.2342 0.7334 0.051 Uiso 1 1 calc GR . . . .
H2BB H 0.6615 0.1036 0.7358 0.051 Uiso 1 1 calc GR . . . .
H2BC H 0.7464 0.1483 0.7994 0.051 Uiso 1 1 calc GR . . . .
C4BA C 0.4795(7) 0.3019(5) 0.7306(3) 0.0411(14) Uani 1 1 d . . . . .
H4BA H 0.3992 0.3434 0.7490 0.062 Uiso 1 1 calc GR . . . .
H4BB H 0.4522 0.2302 0.7021 0.062 Uiso 1 1 calc GR . . . .
H4BC H 0.5305 0.3642 0.7041 0.062 Uiso 1 1 calc GR . . . .
C5BA C 0.8504(5) 0.3823(5) 0.9195(2) 0.0275(10) Uani 1 1 d . . . . .
C6BA C 0.7922(5) 0.5138(5) 0.8980(3) 0.0373(7) Uani 1 1 d . . . . .
O3 O 1.0081(4) 0.7855(3) 1.00999(18) 0.0357(9) Uani 1 1 d . . . . .
C2 C 0.8528(5) 0.5300(4) 0.8250(3) 0.0302(11) Uani 1 1 d . . . . .
C4 C 0.9887(6) 0.1482(5) 0.9318(3) 0.0373(12) Uani 1 1 d . . . . .
H4 H 1.0353 0.0694 0.9369 0.045 Uiso 1 1 calc R . . . .
C5 C 0.4863(7) 0.1702(5) 0.8373(3) 0.0476(15) Uani 1 1 d . . . . .
H5A H 0.5425 0.1481 0.8757 0.071 Uiso 1 1 calc GR . . . .
H5B H 0.4562 0.0914 0.8152 0.071 Uiso 1 1 calc GR . . . .
H5C H 0.4077 0.2191 0.8523 0.071 Uiso 1 1 calc GR . . . .
C6 C 0.8945(6) 0.1866(7) 0.9805(3) 0.0482(16) Uani 1 1 d . . . . .
H6 H 0.8771 0.1328 1.0177 0.058 Uiso 1 1 calc R . . . .
C7 C 0.5594(5) 0.4471(4) 0.8606(2) 0.0195(9) Uani 1 1 d . . . . .
C9 C 0.8513(5) 0.6267(5) 0.9397(3) 0.0373(7) Uani 1 1 d . . . . .
N99A_a N 0.8153(10) 0.7580(7) 0.9051(4) 0.0323(11) Uani 0.5 1 d . . P A 1
P1A_a P 0.9737(2) 0.6473(2) 0.99570(12) 0.0253(5) Uani 0.5 1 d . . P A 1
O7A_a O 1.0936(7) 0.5529(9) 0.9768(5) 0.059(3) Uani 0.5 1 d . . P A 1
O1A_a O 0.9174(8) 0.5680(6) 1.0577(3) 0.0334(17) Uani 0.5 1 d . . P A 1
C99A_a C 0.7845(13) 0.5560(10) 1.0774(6) 0.0323(11) Uani 0.5 1 d . . P A 1
H99A_a H 0.7796 0.5032 1.1176 0.048 Uiso 0.5 1 calc . . P B 1
H99B_a H 0.7324 0.5153 1.0417 0.048 Uiso 0.5 1 calc . . P C 1
H99C_a H 0.7472 0.6411 1.0867 0.048 Uiso 0.5 1 calc . . P D 1
N2_a N 0.7803(12) 0.8485(9) 0.8892(7) 0.0323(11) Uani 0.5 1 d . U P A 1
C3A_a C 1.1737(19) 0.5649(19) 0.9414(10) 0.059(3) Uani 0.5 1 d . . P A 1
H3AA_a H 1.2302 0.4879 0.9412 0.089 Uiso 0.5 1 calc . . P E 1
H3AB_a H 1.2283 0.6392 0.9539 0.089 Uiso 0.5 1 calc . . P F 1
H3AC_a H 1.1356 0.5783 0.8970 0.089 Uiso 0.5 1 calc . . P G 1
P1B_b P 0.9671(3) 0.7308(3) 0.94530(14) 0.0343(6) Uani 0.5 1 d D . P A 2
O7B_b O 1.0866(8) 0.6735(9) 0.9000(5) 0.054(2) Uani 0.5 1 d . . P A 2
N99B_b N 0.8167(9) 0.5824(8) 1.0212(4) 0.0311(19) Uani 0.5 1 d . . P A 2
O1B_b O 0.9063(8) 0.8324(7) 0.8920(4) 0.043(2) Uani 0.5 1 d D . P A 2
N1_b N 0.7975(11) 0.6075(8) 1.0870(5) 0.0323(11) Uani 0.5 1 d . . P A 2
C99B_b C 0.7774(12) 0.8877(10) 0.8885(8) 0.0323(11) Uani 0.5 1 d D U P A 2
H99D_b H 0.7699 0.9386 0.8476 0.048 Uiso 0.5 1 calc . . P H 2
H99E_b H 0.7633 0.9432 0.9272 0.048 Uiso 0.5 1 calc . . P I 2
H99F_b H 0.7091 0.8199 0.8881 0.048 Uiso 0.5 1 calc . . P J 2
C3B_b C 1.1814(18) 0.594(2) 0.9118(8) 0.069(7) Uani 0.5 1 d . . P A 2
H3BA_b H 1.2370 0.5839 0.8718 0.103 Uiso 0.5 1 calc . . P K 2
H3BB_b H 1.1428 0.5109 0.9242 0.103 Uiso 0.5 1 calc . . P L 2
H3BC_b H 1.2371 0.6261 0.9485 0.103 Uiso 0.5 1 calc . . P M 2

loop_
_atom_site_aniso_label
_atom_site_aniso_U_11
_atom_site_aniso_U_22
_atom_site_aniso_U_33
_atom_site_aniso_U_23
_atom_site_aniso_U_13
_atom_site_aniso_U_12
O4 0.0172(15) 0.0256(16) 0.0261(15) -0.0025(13) -0.0032(12) 0.0007(13)
O1 0.0198(14) 0.0221(16) 0.0268(15) -0.0121(13) -0.0017(13) -0.0014(13)
O2 0.033(2) 0.0189(16) 0.080(3) 0.0036(19) 0.011(2) 0.0005(15)
N3 0.0213(19) 0.0174(18) 0.044(2) -0.0066(17) 0.0068(17) -0.0008(16)
C3AA 0.019(2) 0.025(2) 0.027(2) -0.0103(19) -0.0045(17) -0.0030(19)
C4AA 0.022(2) 0.027(2) 0.038(2) -0.010(2) -0.006(2) 0.003(2)
C5AA 0.040(3) 0.031(3) 0.050(3) 0.000(2) 0.020(3) 0.001(2)
C6AA 0.027(3) 0.077(4) 0.018(2) -0.009(2) -0.0047(19) 0.013(3)
N9AA 0.0183(14) 0.0370(15) 0.0566(18) -0.0317(14) -0.0034(12) 0.0030(12)
C1BA 0.027(2) 0.018(2) 0.026(2) -0.0053(18) -0.0062(18) -0.0049(19)
C2BA 0.035(3) 0.029(2) 0.039(3) -0.019(2) -0.009(2) 0.005(2)
C4BA 0.053(3) 0.031(2) 0.039(3) -0.012(2) -0.023(3) 0.008(3)
C5BA 0.019(2) 0.039(3) 0.024(2) -0.015(2) -0.0057(18) 0.004(2)
C6BA 0.0183(14) 0.0370(15) 0.0566(18) -0.0317(14) -0.0034(12) 0.0030(12)
O3 0.0263(17) 0.0360(19) 0.045(2) -0.0225(16) -0.0024(16) -0.0051(16)
C2 0.021(2) 0.015(2) 0.055(3) -0.010(2) 0.004(2) -0.0050(18)
C4 0.032(3) 0.038(3) 0.042(3) -0.001(2) -0.014(2) 0.006(3)
C5 0.070(4) 0.021(2) 0.052(3) -0.003(2) 0.015(3) -0.012(3)
C6 0.038(3) 0.078(5) 0.029(3) 0.013(3) -0.010(2) 0.005(3)
C7 0.023(2) 0.018(2) 0.0173(18) -0.0019(16) -0.0008(17) 0.0002(18)
C9 0.0183(14) 0.0370(15) 0.0566(18) -0.0317(14) -0.0034(12) 0.0030(12)
N99A_a 0.050(2) 0.007(3) 0.0391(19) 0.008(2) -0.0050(16) -0.010(2)
P1A_a 0.0142(9) 0.0262(12) 0.0355(12) -0.0214(10) -0.0088(9) 0.0056(9)
O7A_a 0.015(3) 0.065(5) 0.097(7) -0.061(5) -0.014(4) 0.015(4)
O1A_a 0.056(5) 0.021(3) 0.023(3) -0.008(3) -0.028(3) 0.010(3)
C99A_a 0.050(2) 0.007(3) 0.0391(19) 0.008(2) -0.0050(16) -0.010(2)
N2_a 0.050(2) 0.007(3) 0.0391(19) 0.008(2) -0.0050(16) -0.010(2)
C3A_a 0.015(3) 0.065(5) 0.097(7) -0.061(5) -0.014(4) 0.015(4)
P1B_b 0.0265(12) 0.0321(13) 0.0443(14) -0.0164(12) 0.0027(11) -0.0037(11)
O7B_b 0.030(4) 0.062(6) 0.070(6) -0.034(5) 0.009(4) -0.007(4)
N99B_b 0.041(5) 0.022(4) 0.030(4) -0.002(3) -0.005(4) -0.001(4)
O1B_b 0.060(5) 0.030(4) 0.040(4) -0.006(3) 0.012(4) -0.013(4)
N1_b 0.050(2) 0.007(3) 0.0391(19) 0.008(2) -0.0050(16) -0.010(2)
C99B_b 0.050(2) 0.007(3) 0.0391(19) 0.008(2) -0.0050(16) -0.010(2)
C3B_b 0.021(6) 0.122(17) 0.063(9) -0.068(12) 0.005(7) -0.010(8)

loop_
_atom_type_symbol
_atom_type_description
_atom_type_scat_dispersion_real
_atom_type_scat_dispersion_imag
_atom_type_scat_source
C C 0.0181 0.0091 'International Tables Vol C Tables 4.2.6.8 and 6.1.1.4'
H H 0.0000 0.0000 'International Tables Vol C Tables 4.2.6.8 and 6.1.1.4'
N N 0.0311 0.0180 'International Tables Vol C Tables 4.2.6.8 and 6.1.1.4'
O O 0.0492 0.0322 'International Tables Vol C Tables 4.2.6.8 and 6.1.1.4'
P P 0.2955 0.4335 'International Tables Vol C Tables 4.2.6.8 and 6.1.1.4'

loop_
_geom_angle_atom_site_label_1
_geom_angle_atom_site_label_2
_geom_angle_atom_site_label_3
_geom_angle
C7 O1 C1BA 121.6(3)
C3AA N3 C5AA 123.4(4)
C2 N3 C3AA 112.1(4)
C2 N3 C5AA 123.9(5)
C4AA C3AA N3 128.0(4)
C4AA C3AA C5BA 122.3(5)
C5BA C3AA N3 109.6(4)
C3AA C4AA C4 117.3(5)
C5BA C6AA C6 119.2(5)
C7 N9AA C6BA 123.6(4)
O1 C1BA C2BA 102.0(4)
O1 C1BA C4BA 109.6(4)
O1 C1BA C5 110.3(4)
C2BA C1BA C4BA 111.7(4)
C5 C1BA C2BA 111.5(4)
C5 C1BA C4BA 111.3(5)
C3AA C5BA C6BA 108.3(4)
C6AA C5BA C3AA 119.8(5)
C6AA C5BA C6BA 131.9(5)
N9AA C6BA C5BA 115.7(5)
N9AA C6BA C2 112.0(5)
N9AA C6BA C9 108.5(4)
C5BA C6BA C2 102.1(4)
C5BA C6BA C9 112.3(4)
C9 C6BA C2 105.8(4)
O2 C2 N3 127.0(5)
O2 C2 C6BA 126.0(5)
N3 C2 C6BA 106.9(4)
C6 C4 C4AA 120.9(5)
C4 C6 C6AA 120.3(6)
O4 C7 O1 126.2(4)
O4 C7 N9AA 123.3(4)
O1 C7 N9AA 110.5(4)
C6BA C9 N99A_a 109.6(5)
C6BA C9 P1A_a 137.1(4)
C6BA C9 P1B_b 145.9(4)
C6BA C9 N99B_b 103.3(5)
N99A_a C9 P1A_a 110.5(4)
P1B_b C9 N99B_b 105.0(4)
N2_a N99A_a C9 170.0(12)
O3 P1A_a C9 114.6(3)
O3 P1A_a O7A_a 117.8(4)
O3 P1A_a O1A_a 115.3(3)
O7A_a P1A_a C9 107.7(4)
O7A_a P1A_a O1A_a 97.3(5)
O1A_a P1A_a C9 101.8(3)
C3A_a O7A_a P1A_a 129.9(15)
C99A_a O1A_a P1A_a 127.1(6)
O3 P1B_b C9 121.9(3)
O3 P1B_b O7B_b 115.9(4)
O3 P1B_b O1B_b 115.5(4)
C9 P1B_b O7B_b 103.9(4)
C9 P1B_b O1B_b 97.5(4)
O7B_b P1B_b O1B_b 98.3(5)
C3B_b O7B_b P1B_b 132.8(11)
N1_b N99B_b C9 153.3(7)
C99B_b O1B_b P1B_b 129.8(8)

loop_
_geom_bond_atom_site_label_1
_geom_bond_atom_site_label_2
_geom_bond_distance
O4 C7 1.215(5)
O1 C1BA 1.478(5)
O1 C7 1.337(5)
O2 C2 1.207(7)
N3 C3AA 1.412(6)
N3 C5AA 1.453(6)
N3 C2 1.362(6)
C3AA C4AA 1.370(7)
C3AA C5BA 1.398(6)
C4AA C4 1.391(7)
C6AA C5BA 1.353(8)
C6AA C6 1.396(9)
N9AA C6BA 1.456(6)
N9AA C7 1.356(6)
C1BA C2BA 1.507(7)
C1BA C4BA 1.514(7)
C1BA C5 1.507(7)
C5BA C6BA 1.519(8)
C6BA C2 1.562(8)
C6BA C9 1.527(6)
O3 P1A_a 1.479(4)
O3 P1B_b 1.446(4)
C4 C6 1.384(8)
C9 N99A_a 1.544(9)
C9 P1A_a 1.636(5)
C9 P1B_b 1.554(6)
C9 N99B_b 1.701(10)
N99A_a N2_a 1.035(12)
P1A_a O7A_a 1.559(8)
P1A_a O1A_a 1.563(8)
O7A_a C3A_a 1.05(2)
O1A_a C99A_a 1.356(15)
P1B_b O7B_b 1.578(8)
P1B_b O1B_b 1.591(9)
O7B_b C3B_b 1.25(3)
N99B_b N1_b 1.333(13)
O1B_b C99B_b 1.378(10)
